data_7228847
loop_
_publ_author_name
'Hu, Jun-Hao'
'Xu, Yun-Chao'
'Liu, Dan-Dan'
'Sun, Bing'
'Yi, Ying'
'Zhang, Fang-Lin'

_publ_section_title
;
 Direct stereoselective construction of cyclopropane \a-amino acid with
 contiguous quaternary centers via [4 + 2] annulation reaction
;
_journal_issue 60
_journal_name_full 'RSC Adv.'
_journal_page_first 38077
_journal_paper_doi 10.1039/C7RA06465A
_journal_volume 7
_journal_year 2017
_chemical_formula_moiety 'C28 H27 N O6 S'
_chemical_formula_sum 'C28 H27 N O6 S'
_chemical_formula_weight 505.56
_space_group_crystal_system triclinic
_space_group_IT_number 2
_space_group_name_Hall '-P 1'
_space_group_name_H-M_alt 'P -1'
_symmetry_space_group_name_Hall '-P 1'
_symmetry_space_group_name_H-M 'P -1'
_atom_sites_solution_hydrogens geom
_atom_sites_solution_primary dual
_audit_creation_date 2016-10-14
_audit_creation_method
;
Olex2 1.2-beta
(compiled 2016.09.09 svn.r3337 for OlexSys, GUI svn.r5227)
;
_audit_update_record
;
2017-01-06 deposited with the CCDC.
2017-07-14 downloaded from the CCDC.
;
_cell_angle_alpha 95.130(6)
_cell_angle_beta 109.149(5)
_cell_angle_gamma 93.123(5)
_cell_formula_units_Z 2
_cell_length_a 9.895(3)
_cell_length_b 10.405(3)
_cell_length_c 13.082(4)
_cell_measurement_reflns_used 2032
_cell_measurement_temperature 170
_cell_measurement_theta_max 27.438
_cell_measurement_theta_min 2.719
_cell_volume 1262.2(7)
_computing_cell_refinement 'SAINT v7.68A (Bruker, 2009)'
_computing_data_reduction 'SAINT v7.68A (Bruker, 2009)'
_computing_molecular_graphics 'Olex2 (Dolomanov et al., 2009)'
_computing_publication_material 'Olex2 (Dolomanov et al., 2009)'
_computing_structure_refinement 'ShelXL (Sheldrick, 2015)'
_computing_structure_solution 'ShelXT (Sheldrick, 2015)'
_diffrn_ambient_temperature 170
_diffrn_measured_fraction_theta_full 0.980
_diffrn_measured_fraction_theta_max 0.980
_diffrn_measurement_device_type 'Bruker APEX-II CCD'
_diffrn_measurement_method '\f and \w scans'
_diffrn_radiation_monochromator graphite
_diffrn_radiation_type MoK\a
_diffrn_radiation_wavelength 0.71073
_diffrn_reflns_av_R_equivalents 0.0303
_diffrn_reflns_av_unetI/netI 0.0300
_diffrn_reflns_Laue_measured_fraction_full 0.980
_diffrn_reflns_Laue_measured_fraction_max 0.980
_diffrn_reflns_limit_h_max 11
_diffrn_reflns_limit_h_min -11
_diffrn_reflns_limit_k_max 12
_diffrn_reflns_limit_k_min -12
_diffrn_reflns_limit_l_max 15
_diffrn_reflns_limit_l_min -15
_diffrn_reflns_number 15068
_diffrn_reflns_point_group_measured_fraction_full 0.980
_diffrn_reflns_point_group_measured_fraction_max 0.980
_diffrn_reflns_theta_full 25.007
_diffrn_reflns_theta_max 25.007
_diffrn_reflns_theta_min 1.659
_diffrn_standards_number 0
_exptl_absorpt_coefficient_mu 0.172
_exptl_absorpt_correction_T_max 0.7456
_exptl_absorpt_correction_T_min 0.6368
_exptl_absorpt_correction_type multi-scan
_exptl_absorpt_process_details
;
SADABS-2008/1 (Bruker,2008) was used for absorption correction.
wR2(int) was 0.0627 before and 0.0461 after correction.
The Ratio of minimum to maximum transmission is 0.8541.
The \l/2 correction factor is 0.0015.
;
_exptl_crystal_colour colourless
_exptl_crystal_colour_primary colourless
_exptl_crystal_density_diffrn 1.330
_exptl_crystal_description block
_exptl_crystal_F_000 532
_exptl_crystal_size_max 0.25
_exptl_crystal_size_mid 0.12
_exptl_crystal_size_min 0.11
_refine_diff_density_max 0.711
_refine_diff_density_min -0.361
_refine_diff_density_rms 0.047
_refine_ls_extinction_method none
_refine_ls_goodness_of_fit_ref 1.093
_refine_ls_hydrogen_treatment constr
_refine_ls_matrix_type full
_refine_ls_number_parameters 329
_refine_ls_number_reflns 4361
_refine_ls_number_restraints 12
_refine_ls_restrained_S_all 1.101
_refine_ls_R_factor_all 0.0463
_refine_ls_R_factor_gt 0.0393
_refine_ls_shift/su_max 0.000
_refine_ls_shift/su_mean 0.000
_refine_ls_structure_factor_coef Fsqd
_refine_ls_weighting_details 'w=1/[\s^2^(Fo^2^)+(0.0600P)^2^+0.4230P] where P=(Fo^2^+2Fc^2^)/3'
_refine_ls_weighting_scheme calc
_refine_ls_wR_factor_gt 0.1083
_refine_ls_wR_factor_ref 0.1125
_reflns_Friedel_coverage 0.000
_reflns_number_gt 3764
_reflns_number_total 4361
_reflns_threshold_expression 'I > 2\s(I)'
_cod_data_source_file c7ra06465a2.cif
_cod_data_source_block mo_2016581_0m
_cod_original_cell_volume 1262.3(6)
_cod_database_code 7228847
_shelx_space_group_comment
;
The symmetry employed for this shelxl refinement is uniquely defined
by the following loop, which should always be used as a source of
symmetry information in preference to the above space-group names.
They are only intended as comments.
;
_olex2_refinement_description
;
1. Fixed Uiso
 At 1.2 times of:
  All C(H) groups, All C(H,H) groups
 At 1.5 times of:
  All C(H,H,H) groups, All O(H) groups
2. Uiso/Uaniso restraints and constraints
Uanis(C22) \\sim Ueq, Uanis(C21) \\sim Ueq: with sigma of 0.005 and sigma for
terminal atoms of 0.01
3.a Ternary CH refined with riding coordinates:
 C4(H4)
3.b Secondary CH2 refined with riding coordinates:
 C11(H11A,H11B), C21(H21A,H21B)
3.c Aromatic/amide H refined with riding coordinates:
 C5(H5), C7(H7), C8(H8), C14(H14), C15(H15), C17(H17), C18(H18), C25(H25),
 C26(H26), C27(H27), C28(H28), C29(H29)
3.d Idealised Me refined as rotating group:
 C12(H12A,H12B,H12C), C19(H19A,H19B,H19C), C22(H22A,H22B,H22C)
3.e Idealised tetrahedral OH refined as rotating group:
 O3(H3)
;
_shelx_shelxl_version_number 2014/7
_olex2_submission_special_instructions 'No special instructions were received'

loop_
_space_group_symop_operation_xyz
'x, y, z'
'-x, -y, -z'

loop_
_atom_site_label
_atom_site_type_symbol
_atom_site_fract_x
_atom_site_fract_y
_atom_site_fract_z
_atom_site_U_iso_or_equiv
_atom_site_adp_type
_atom_site_occupancy
_atom_site_site_symmetry_order
_atom_site_calc_flag
_atom_site_refinement_flags_posn
_atom_site_refinement_flags_adp
S1 S 0.45470(4) 0.21008(4) 0.31768(4) 0.02632(14) Uani 1 1 d . .
O1 O 0.36928(14) 0.12151(13) 0.22663(11) 0.0351(3) Uani 1 1 d . .
O2 O 0.38866(13) 0.29317(12) 0.37644(11) 0.0328(3) Uani 1 1 d . .
O3 O 0.99241(12) 0.40863(12) 0.35448(10) 0.0298(3) Uani 1 1 d . .
H3 H 1.0487 0.3981 0.4164 0.045 Uiso 1 1 calc GR .
O4 O 0.89695(14) 0.67308(12) 0.44137(10) 0.0315(3) Uani 1 1 d . .
O5 O 0.53828(14) 0.65340(12) 0.33041(11) 0.0373(3) Uani 1 1 d . .
O6 O 0.38501(14) 0.49895(13) 0.21189(11) 0.0401(4) Uani 1 1 d . .
N1 N 0.55497(14) 0.30783(13) 0.27214(11) 0.0234(3) Uani 1 1 d . .
C2 C 0.60266(18) 0.43677(16) 0.32864(13) 0.0229(4) Uani 1 1 d . .
C3 C 0.76463(18) 0.47227(16) 0.36596(13) 0.0230(4) Uani 1 1 d . .
C4 C 0.85130(17) 0.35993(16) 0.34376(14) 0.0234(4) Uani 1 1 d . .
H4 H 0.8580 0.2986 0.3995 0.028 Uiso 1 1 calc R .
C5 C 0.85053(19) 0.24508(17) 0.16356(14) 0.0266(4) Uani 1 1 d . .
H5 H 0.9514 0.2656 0.1853 0.032 Uiso 1 1 calc R .
C6 C 0.7789(2) 0.17353(17) 0.06261(15) 0.0289(4) Uani 1 1 d . .
C7 C 0.6312(2) 0.14625(17) 0.03229(15) 0.0297(4) Uani 1 1 d . .
H7 H 0.5808 0.0978 -0.0361 0.036 Uiso 1 1 calc R .
C8 C 0.55544(19) 0.18812(16) 0.09945(14) 0.0265(4) Uani 1 1 d . .
H8 H 0.4543 0.1689 0.0768 0.032 Uiso 1 1 calc R .
C9 C 0.62820(17) 0.25832(16) 0.20008(13) 0.0220(4) Uani 1 1 d . .
C10 C 0.77722(17) 0.28679(16) 0.23260(13) 0.0224(4) Uani 1 1 d . .
C11 C 0.69298(18) 0.45893(18) 0.44949(14) 0.0266(4) Uani 1 1 d . .
H11A H 0.6827 0.5391 0.4921 0.032 Uiso 1 1 calc R .
H11B H 0.7102 0.3822 0.4902 0.032 Uiso 1 1 calc R .
C12 C 0.8606(2) 0.1293(2) -0.01129(17) 0.0400(5) Uani 1 1 d . .
H12A H 0.8827 0.2025 -0.0471 0.060 Uiso 1 1 calc GR .
H12B H 0.8019 0.0604 -0.0665 0.060 Uiso 1 1 calc GR .
H12C H 0.9501 0.0963 0.0317 0.060 Uiso 1 1 calc GR .
C13 C 0.57694(18) 0.12230(16) 0.40956(14) 0.0261(4) Uani 1 1 d . .
C14 C 0.60555(19) 0.15107(17) 0.52084(15) 0.0285(4) Uani 1 1 d . .
H14 H 0.5564 0.2149 0.5474 0.034 Uiso 1 1 calc R .
C15 C 0.7068(2) 0.08540(17) 0.59268(16) 0.0307(4) Uani 1 1 d . .
H15 H 0.7271 0.1053 0.6688 0.037 Uiso 1 1 calc R .
C16 C 0.77928(19) -0.00917(17) 0.55521(16) 0.0308(4) Uani 1 1 d . .
C17 C 0.7464(2) -0.03805(18) 0.44303(17) 0.0351(5) Uani 1 1 d . .
H17 H 0.7938 -0.1033 0.4164 0.042 Uiso 1 1 calc R .
C18 C 0.6461(2) 0.02623(18) 0.36978(16) 0.0337(4) Uani 1 1 d . .
H18 H 0.6246 0.0054 0.2936 0.040 Uiso 1 1 calc R .
C19 C 0.8880(2) -0.08171(19) 0.63383(18) 0.0395(5) Uani 1 1 d . .
H19A H 0.8936 -0.0525 0.7085 0.059 Uiso 1 1 calc GR .
H19B H 0.9824 -0.0648 0.6261 0.059 Uiso 1 1 calc GR .
H19C H 0.8586 -0.1748 0.6178 0.059 Uiso 1 1 calc GR .
C20 C 0.50673(18) 0.54236(17) 0.29123(14) 0.0260(4) Uani 1 1 d . .
C21 C 0.2778(2) 0.5920(2) 0.1775(2) 0.0512(6) Uani 1 1 d . U
H21A H 0.2822 0.6255 0.1101 0.061 Uiso 1 1 calc R .
H21B H 0.2971 0.6661 0.2349 0.061 Uiso 1 1 calc R .
C22 C 0.1348(3) 0.5257(3) 0.1579(3) 0.0738(8) Uani 1 1 d . U
H22A H 0.1177 0.4512 0.1025 0.111 Uiso 1 1 calc GR .
H22B H 0.0613 0.5859 0.1325 0.111 Uiso 1 1 calc GR .
H22C H 0.1302 0.4958 0.2258 0.111 Uiso 1 1 calc GR .
C23 C 0.82821(17) 0.60517(16) 0.35745(14) 0.0240(4) Uani 1 1 d . .
C24 C 0.81422(18) 0.65013(16) 0.24979(14) 0.0239(4) Uani 1 1 d . .
C25 C 0.8939(2) 0.76458(18) 0.24856(15) 0.0308(4) Uani 1 1 d . .
H25 H 0.9559 0.8099 0.3152 0.037 Uiso 1 1 calc R .
C26 C 0.8832(2) 0.8126(2) 0.15119(16) 0.0375(5) Uani 1 1 d . .
H26 H 0.9370 0.8910 0.1512 0.045 Uiso 1 1 calc R .
C27 C 0.7941(2) 0.7464(2) 0.05366(16) 0.0371(5) Uani 1 1 d . .
H27 H 0.7877 0.7788 -0.0132 0.045 Uiso 1 1 calc R .
C28 C 0.7142(2) 0.6329(2) 0.05385(15) 0.0345(4) Uani 1 1 d . .
H28 H 0.6521 0.5881 -0.0130 0.041 Uiso 1 1 calc R .
C29 C 0.72468(19) 0.58439(18) 0.15129(14) 0.0285(4) Uani 1 1 d . .
H29 H 0.6705 0.5060 0.1508 0.034 Uiso 1 1 calc R .

loop_
_atom_site_aniso_label
_atom_site_aniso_U_11
_atom_site_aniso_U_22
_atom_site_aniso_U_33
_atom_site_aniso_U_23
_atom_site_aniso_U_13
_atom_site_aniso_U_12
S1 0.0246(2) 0.0239(3) 0.0303(3) 0.00319(19) 0.00879(19) 0.00205(17)
O1 0.0328(7) 0.0319(7) 0.0360(7) 0.0011(6) 0.0075(6) -0.0064(6)
O2 0.0290(7) 0.0334(7) 0.0401(8) 0.0062(6) 0.0157(6) 0.0092(5)
O3 0.0226(6) 0.0332(7) 0.0288(7) 0.0066(6) 0.0012(5) 0.0029(5)
O4 0.0382(7) 0.0252(7) 0.0223(6) -0.0009(5) 0.0000(5) -0.0019(5)
O5 0.0383(7) 0.0244(7) 0.0444(8) -0.0030(6) 0.0086(6) 0.0082(6)
O6 0.0354(7) 0.0277(7) 0.0424(8) 0.0007(6) -0.0072(6) 0.0118(6)
N1 0.0257(7) 0.0188(7) 0.0253(7) 0.0019(6) 0.0082(6) 0.0025(6)
C2 0.0256(8) 0.0195(9) 0.0214(8) 0.0000(7) 0.0054(7) 0.0021(7)
C3 0.0255(8) 0.0215(9) 0.0176(8) 0.0012(7) 0.0018(7) 0.0024(7)
C4 0.0230(8) 0.0213(9) 0.0233(9) 0.0068(7) 0.0028(7) 0.0040(7)
C5 0.0267(9) 0.0224(9) 0.0306(9) 0.0061(8) 0.0083(7) 0.0053(7)
C6 0.0386(10) 0.0197(9) 0.0311(10) 0.0044(8) 0.0142(8) 0.0072(7)
C7 0.0369(10) 0.0237(9) 0.0242(9) -0.0025(7) 0.0058(8) 0.0010(7)
C8 0.0258(9) 0.0215(9) 0.0274(9) 0.0006(7) 0.0034(7) 0.0016(7)
C9 0.0259(8) 0.0176(8) 0.0221(8) 0.0053(7) 0.0061(7) 0.0060(6)
C10 0.0266(9) 0.0155(8) 0.0237(9) 0.0058(7) 0.0049(7) 0.0050(6)
C11 0.0320(9) 0.0253(9) 0.0205(9) 0.0029(7) 0.0060(7) 0.0023(7)
C12 0.0483(12) 0.0372(12) 0.0395(11) 0.0001(9) 0.0217(10) 0.0087(9)
C13 0.0283(9) 0.0190(9) 0.0320(10) 0.0031(7) 0.0117(7) 0.0010(7)
C14 0.0322(9) 0.0214(9) 0.0342(10) 0.0028(8) 0.0144(8) 0.0028(7)
C15 0.0367(10) 0.0241(10) 0.0309(10) 0.0040(8) 0.0109(8) 0.0015(8)
C16 0.0293(9) 0.0215(9) 0.0419(11) 0.0072(8) 0.0113(8) 0.0014(7)
C17 0.0411(11) 0.0250(10) 0.0454(12) 0.0051(9) 0.0212(9) 0.0113(8)
C18 0.0450(11) 0.0263(10) 0.0339(10) 0.0048(8) 0.0174(9) 0.0081(8)
C19 0.0352(10) 0.0281(11) 0.0519(13) 0.0100(9) 0.0082(9) 0.0056(8)
C20 0.0281(9) 0.0246(10) 0.0256(9) 0.0005(8) 0.0095(7) 0.0044(7)
C21 0.0422(12) 0.0355(12) 0.0620(14) 0.0088(11) -0.0047(10) 0.0195(9)
C22 0.0521(15) 0.079(2) 0.105(2) 0.0327(18) 0.0368(16) 0.0310(14)
C23 0.0237(8) 0.0219(9) 0.0227(9) 0.0020(7) 0.0023(7) 0.0051(7)
C24 0.0259(8) 0.0217(9) 0.0240(9) 0.0044(7) 0.0067(7) 0.0076(7)
C25 0.0331(10) 0.0282(10) 0.0307(10) 0.0026(8) 0.0105(8) 0.0018(8)
C26 0.0410(11) 0.0352(11) 0.0408(11) 0.0114(9) 0.0184(9) 0.0008(9)
C27 0.0367(10) 0.0474(12) 0.0330(10) 0.0190(9) 0.0143(9) 0.0129(9)
C28 0.0351(10) 0.0419(12) 0.0233(9) 0.0066(8) 0.0036(8) 0.0090(8)
C29 0.0304(9) 0.0266(10) 0.0258(9) 0.0058(8) 0.0045(7) 0.0063(7)

loop_
_atom_type_symbol
_atom_type_description
_atom_type_scat_dispersion_real
_atom_type_scat_dispersion_imag
_atom_type_scat_source
C C 0.0033 0.0016 'International Tables Vol C Tables 4.2.6.8 and 6.1.1.4'
H H 0.0000 0.0000 'International Tables Vol C Tables 4.2.6.8 and 6.1.1.4'
N N 0.0061 0.0033 'International Tables Vol C Tables 4.2.6.8 and 6.1.1.4'
O O 0.0106 0.0060 'International Tables Vol C Tables 4.2.6.8 and 6.1.1.4'
S S 0.1246 0.1234 'International Tables Vol C Tables 4.2.6.8 and 6.1.1.4'

loop_
_geom_angle_atom_site_label_1
_geom_angle_atom_site_label_2
_geom_angle_atom_site_label_3
_geom_angle
O1 S1 N1 106.85(8)
O1 S1 C13 108.20(8)
O2 S1 O1 120.65(8)
O2 S1 N1 105.64(8)
O2 S1 C13 109.10(8)
N1 S1 C13 105.36(8)
C4 O3 H3 109.5
C20 O6 C21 116.78(15)
C2 N1 S1 118.57(11)
C9 N1 S1 121.46(11)
C9 N1 C2 117.64(13)
N1 C2 C3 115.14(14)
N1 C2 C11 121.70(15)
N1 C2 C20 117.34(14)
C3 C2 C11 58.65(11)
C20 C2 C3 117.36(14)
C20 C2 C11 113.64(14)
C2 C3 C4 113.99(13)
C11 C3 C2 60.71(11)
C11 C3 C4 117.38(15)
C11 C3 C23 118.68(15)
C23 C3 C2 122.15(14)
C23 C3 C4 113.96(14)
O3 C4 C3 110.01(13)
O3 C4 H4 108.3
O3 C4 C10 110.83(14)
C3 C4 H4 108.3
C10 C4 C3 111.08(13)
C10 C4 H4 108.3
C6 C5 H5 119.3
C10 C5 H5 119.3
C10 C5 C6 121.31(16)
C5 C6 C12 120.48(17)
C7 C6 C5 118.13(16)
C7 C6 C12 121.38(17)
C6 C7 H7 119.2
C8 C7 C6 121.57(16)
C8 C7 H7 119.2
C7 C8 H8 120.1
C7 C8 C9 119.71(16)
C9 C8 H8 120.1
C8 C9 N1 122.31(15)
C8 C9 C10 119.80(15)
C10 C9 N1 117.85(14)
C5 C10 C4 122.89(15)
C5 C10 C9 119.48(15)
C9 C10 C4 117.62(15)
C2 C11 H11A 117.7
C2 C11 H11B 117.7
C3 C11 C2 60.64(11)
C3 C11 H11A 117.7
C3 C11 H11B 117.7
H11A C11 H11B 114.8
C6 C12 H12A 109.5
C6 C12 H12B 109.5
C6 C12 H12C 109.5
H12A C12 H12B 109.5
H12A C12 H12C 109.5
H12B C12 H12C 109.5
C14 C13 S1 119.63(14)
C14 C13 C18 120.75(18)
C18 C13 S1 119.61(14)
C13 C14 H14 120.4
C15 C14 C13 119.15(17)
C15 C14 H14 120.4
C14 C15 H15 119.4
C14 C15 C16 121.24(18)
C16 C15 H15 119.4
C15 C16 C17 118.43(18)
C15 C16 C19 121.00(18)
C17 C16 C19 120.55(18)
C16 C17 H17 119.3
C18 C17 C16 121.42(18)
C18 C17 H17 119.3
C13 C18 H18 120.5
C17 C18 C13 118.98(18)
C17 C18 H18 120.5
C16 C19 H19A 109.5
C16 C19 H19B 109.5
C16 C19 H19C 109.5
H19A C19 H19B 109.5
H19A C19 H19C 109.5
H19B C19 H19C 109.5
O5 C20 O6 124.68(17)
O5 C20 C2 122.64(16)
O6 C20 C2 112.67(14)
O6 C21 H21A 110.0
O6 C21 H21B 110.0
O6 C21 C22 108.37(19)
H21A C21 H21B 108.4
C22 C21 H21A 110.0
C22 C21 H21B 110.0
C21 C22 H22A 109.5
C21 C22 H22B 109.5
C21 C22 H22C 109.5
H22A C22 H22B 109.5
H22A C22 H22C 109.5
H22B C22 H22C 109.5
O4 C23 C3 118.32(15)
O4 C23 C24 120.24(15)
C24 C23 C3 121.36(14)
C25 C24 C23 117.92(15)
C29 C24 C23 123.16(16)
C29 C24 C25 118.92(16)
C24 C25 H25 119.7
C26 C25 C24 120.58(17)
C26 C25 H25 119.7
C25 C26 H26 120.0
C25 C26 C27 120.08(18)
C27 C26 H26 120.0
C26 C27 H27 120.1
C26 C27 C28 119.87(18)
C28 C27 H27 120.1
C27 C28 H28 119.9
C27 C28 C29 120.22(18)
C29 C28 H28 119.9
C24 C29 H29 119.8
C28 C29 C24 120.32(17)
C28 C29 H29 119.8

loop_
_geom_bond_atom_site_label_1
_geom_bond_atom_site_label_2
_geom_bond_distance
S1 O1 1.4285(13)
S1 O2 1.4275(13)
S1 N1 1.6613(15)
S1 C13 1.7621(19)
O3 H3 0.8400
O3 C4 1.417(2)
O4 C23 1.219(2)
O5 C20 1.202(2)
O6 C20 1.330(2)
O6 C21 1.464(2)
N1 C2 1.447(2)
N1 C9 1.443(2)
C2 C3 1.528(2)
C2 C11 1.529(2)
C2 C20 1.501(2)
C3 C4 1.549(2)
C3 C11 1.497(2)
C3 C23 1.516(2)
C4 H4 1.0000
C4 C10 1.508(2)
C5 H5 0.9500
C5 C6 1.398(2)
C5 C10 1.387(2)
C6 C7 1.389(3)
C6 C12 1.507(3)
C7 H7 0.9500
C7 C8 1.386(3)
C8 H8 0.9500
C8 C9 1.391(2)
C9 C10 1.401(2)
C11 H11A 0.9900
C11 H11B 0.9900
C12 H12A 0.9800
C12 H12B 0.9800
C12 H12C 0.9800
C13 C14 1.390(3)
C13 C18 1.398(3)
C14 H14 0.9500
C14 C15 1.388(3)
C15 H15 0.9500
C15 C16 1.394(3)
C16 C17 1.395(3)
C16 C19 1.512(3)
C17 H17 0.9500
C17 C18 1.383(3)
C18 H18 0.9500
C19 H19A 0.9800
C19 H19B 0.9800
C19 H19C 0.9800
C21 H21A 0.9900
C21 H21B 0.9900
C21 C22 1.473(4)
C22 H22A 0.9800
C22 H22B 0.9800
C22 H22C 0.9800
C23 C24 1.489(2)
C24 C25 1.396(2)
C24 C29 1.393(2)
C25 H25 0.9500
C25 C26 1.384(3)
C26 H26 0.9500
C26 C27 1.385(3)
C27 H27 0.9500
C27 C28 1.386(3)
C28 H28 0.9500
C28 C29 1.387(3)
C29 H29 0.9500
